data_7044784
loop_
_publ_author_name
'Price, Thomas W.'
'Gallo, Juan'
'Kubicek, Vojtech'
'Bohmova, Zuzana'
'Prior, Timothy J.'
'Greenman, John'
'Hermann, Petr'
'Stasiuk, Graeme J.'

_publ_section_title
;
 Amino Acid Based Gallium-68 Chelators Capable of Radiolabeling at Neutral
 pH
;
_journal_name_full 'Dalton Transactions'
_journal_paper_doi 10.1039/C7DT03398B
_journal_year 2017
_chemical_formula_moiety
;
     C19 H17 Ga N3 O9, 3(H2 O) +[0.5H2O identified by squeeze] 
;
_chemical_formula_sum 'C19 H23 Ga N3 O12'
_chemical_formula_weight 555.12
_space_group_crystal_system orthorhombic
_space_group_IT_number 56
_space_group_name_Hall '-P 2ab 2ac'
_space_group_name_H-M_alt 'P c c n'
_symmetry_space_group_name_Hall '-P 2ab 2ac'
_symmetry_space_group_name_H-M 'P c c n'
_atom_sites_solution_hydrogens mixed
_audit_creation_method SHELXL-2017/1
_audit_update_record
;
2017-10-31 deposited with the CCDC.
2017-11-17 downloaded from the CCDC.
;
_cell_angle_alpha 90
_cell_angle_beta 90
_cell_angle_gamma 90
_cell_formula_units_Z 8
_cell_length_a 20.7850(12)
_cell_length_b 30.2224(18)
_cell_length_c 7.2085(6)
_cell_measurement_reflns_used 1261
_cell_measurement_temperature 100(2)
_cell_measurement_theta_max 27.0532
_cell_measurement_theta_min 3.5026
_cell_volume 4528.2(5)
_computing_cell_refinement
;
DIALS 2theta refinement, DIALS 1.4.2-g92ff257-release   
;
_computing_data_collection 'GDA 8.44; generic data acquisition software'
_computing_data_reduction
;
aimless (Evans, P. R. and Murshudov, G. N., 2013)
ccp4 (Winn, M. D. et al., 2011)
DIALS 1.4.2-g92ff257-release
pointless (Evans, P., 2006)
XIA2 0.5.170-g7abc92b-dials-1.4 (Winter, G., 2010)
;
_computing_structure_refinement 'SHELXL-2017/1 (Sheldrick, 2017)'
_computing_structure_solution 'SHELXT 2014/5 (Sheldrick, 2014)'
_diffrn_ambient_temperature 100(2)
_diffrn_detector_area_resol_mean 5.81
_diffrn_measured_fraction_theta_full 0.987
_diffrn_measured_fraction_theta_max 0.987
_diffrn_measurement_device_type '3-circle diffractometer'
_diffrn_measurement_method 'profile data from \w-scans'
_diffrn_radiation_type synchrotron
_diffrn_radiation_wavelength 0.6889
_diffrn_reflns_av_R_equivalents 0.2109
_diffrn_reflns_av_unetI/netI 0.2288
_diffrn_reflns_Laue_measured_fraction_full 0.987
_diffrn_reflns_Laue_measured_fraction_max 0.987
_diffrn_reflns_limit_h_max 25
_diffrn_reflns_limit_h_min -18
_diffrn_reflns_limit_k_max 36
_diffrn_reflns_limit_k_min -34
_diffrn_reflns_limit_l_max 8
_diffrn_reflns_limit_l_min -5
_diffrn_reflns_number 12211
_diffrn_reflns_point_group_measured_fraction_full 0.987
_diffrn_reflns_point_group_measured_fraction_max 0.987
_diffrn_reflns_theta_full 24.415
_diffrn_reflns_theta_max 24.835
_diffrn_reflns_theta_min 1.152
_diffrn_source 'Diamond beam line I19'
_exptl_absorpt_coefficient_mu 1.182
_exptl_absorpt_correction_T_max 1.0000
_exptl_absorpt_correction_T_min 0.99474
_exptl_absorpt_correction_type empirical
_exptl_absorpt_process_details
;
CCP4 7.0.027: AIMLESS, version 0.5.31 : 12/12/16
Scaling & analysis of unmerged intensities, absorption correction using 
spherical harmonics
;
_exptl_crystal_colour colourless
_exptl_crystal_density_diffrn 1.629
_exptl_crystal_description needle
_exptl_crystal_F_000 2280
_exptl_crystal_size_max 0.060
_exptl_crystal_size_mid 0.005
_exptl_crystal_size_min 0.005
_refine_diff_density_max 2.035
_refine_diff_density_min -1.245
_refine_diff_density_rms 0.154
_refine_ls_extinction_method none
_refine_ls_goodness_of_fit_ref 0.970
_refine_ls_hydrogen_treatment mixed
_refine_ls_matrix_type full
_refine_ls_number_parameters 342
_refine_ls_number_reflns 4251
_refine_ls_number_restraints 18
_refine_ls_restrained_S_all 0.969
_refine_ls_R_factor_all 0.1604
_refine_ls_R_factor_gt 0.0999
_refine_ls_shift/su_max 0.001
_refine_ls_shift/su_mean 0.000
_refine_ls_structure_factor_coef Fsqd
_refine_ls_weighting_details 'w=1/[\s^2^(Fo^2^)+(0.0889P)^2^] where P=(Fo^2^+2Fc^2^)/3'
_refine_ls_weighting_scheme calc
_refine_ls_wR_factor_gt 0.2359
_refine_ls_wR_factor_ref 0.2888
_reflns_Friedel_coverage 0.000
_reflns_number_gt 2286
_reflns_number_total 4251
_reflns_threshold_expression 'I > 2\s(I)'
_cod_data_source_file c7dt03398b2.cif
_cod_data_source_block Ga_Dpaa_ga
_cod_database_code 7044784
_platon_squeeze_void_probe_radius 1.20
_shelx_shelxl_version_number 2017/1
_shelx_space_group_comment
;
The symmetry employed for this shelxl refinement is uniquely defined
by the following loop, which should always be used as a source of
symmetry information in preference to the above space-group names.
They are only intended as comments.
;
_shelx_estimated_absorpt_t_min 0.932
_shelx_estimated_absorpt_t_max 0.994

loop_
_space_group_symop_operation_xyz
'x, y, z'
'-x+1/2, -y+1/2, z'
'-x, y+1/2, -z+1/2'
'x+1/2, -y, -z+1/2'
'-x, -y, -z'
'x-1/2, y-1/2, -z'
'x, -y-1/2, z-1/2'
'-x-1/2, y, z-1/2'

loop_
_atom_site_label
_atom_site_type_symbol
_atom_site_fract_x
_atom_site_fract_y
_atom_site_fract_z
_atom_site_U_iso_or_equiv
_atom_site_adp_type
_atom_site_occupancy
_atom_site_site_symmetry_order
_atom_site_calc_flag
_atom_site_refinement_flags_posn
_atom_site_refinement_flags_adp
C1 C 0.6836(4) 0.6659(3) 0.8611(13) 0.043(2) Uani 1 1 d . .
C2 C 0.6315(4) 0.7012(3) 0.8458(11) 0.0380(19) Uani 1 1 d . .
C3 C 0.6462(5) 0.7462(3) 0.8474(13) 0.046(2) Uani 1 1 d . .
H3 H 0.689164 0.756841 0.854612 0.055 Uiso 1 1 calc R U
C4 C 0.5935(5) 0.7745(3) 0.8376(14) 0.051(2) Uani 1 1 d . .
H4 H 0.600139 0.805553 0.839097 0.061 Uiso 1 1 calc R U
C5 C 0.5329(5) 0.7583(3) 0.8258(13) 0.048(2) Uani 1 1 d . .
H5 H 0.497202 0.777849 0.819474 0.058 Uiso 1 1 calc R U
C6 C 0.5233(4) 0.7120(3) 0.8232(12) 0.043(2) Uani 1 1 d . .
C7 C 0.4565(5) 0.6924(3) 0.8022(19) 0.065(3) Uani 1 1 d . .
H7A H 0.426679 0.707132 0.889522 0.078 Uiso 1 1 calc R U
H7B H 0.440693 0.697647 0.674556 0.078 Uiso 1 1 calc R U
C8 C 0.4383(4) 0.6320(3) 1.0361(14) 0.052(2) Uani 1 1 d . .
H8 H 0.424683 0.600390 1.023738 0.063 Uiso 1 1 calc R U
C9 C 0.4966(4) 0.6303(3) 1.1591(13) 0.039(2) Uani 1 1 d . .
C10 C 0.4140(5) 0.6219(3) 0.7099(14) 0.047(2) Uani 1 1 d . .
H10A H 0.418249 0.634117 0.583033 0.056 Uiso 1 1 calc R U
H10B H 0.368709 0.625363 0.750059 0.056 Uiso 1 1 calc R U
C11 C 0.4326(4) 0.5735(3) 0.7112(13) 0.046(2) Uani 1 1 d . .
C12 C 0.3913(5) 0.5407(4) 0.6574(14) 0.053(2) Uani 1 1 d . .
H12 H 0.349008 0.547863 0.617713 0.063 Uiso 1 1 calc R U
C13 C 0.4113(5) 0.4973(4) 0.6608(14) 0.057(3) Uani 1 1 d . .
H13 H 0.382470 0.474488 0.624167 0.069 Uiso 1 1 calc R U
C14 C 0.4721(4) 0.4867(3) 0.7165(12) 0.042(2) Uani 1 1 d . .
H14 H 0.486783 0.456979 0.717671 0.051 Uiso 1 1 calc R U
C15 C 0.5124(4) 0.5221(3) 0.7726(13) 0.041(2) Uani 1 1 d . .
C16 C 0.5805(4) 0.5160(3) 0.8339(12) 0.041(2) Uani 1 1 d . .
C17 C 0.3796(5) 0.6553(4) 1.1195(15) 0.063(3) Uani 1 1 d . .
H17A H 0.393514 0.679435 1.203481 0.075 Uiso 1 1 calc R U
H17B H 0.352722 0.668229 1.019944 0.075 Uiso 1 1 calc R U
C18 C 0.3421(5) 0.6209(4) 1.226(2) 0.073(3) Uani 1 1 d . .
H18A H 0.334093 0.595594 1.141692 0.088 Uiso 1 1 calc R U
H18B H 0.369705 0.609953 1.327962 0.088 Uiso 1 1 calc R U
C19 C 0.2808(6) 0.6340(5) 1.306(2) 0.096(5) Uani 1 1 d . .
N1 N 0.5724(3) 0.6852(2) 0.8316(10) 0.0393(16) Uani 1 1 d . .
N2 N 0.4574(4) 0.6457(3) 0.8389(11) 0.0472(19) Uani 1 1 d . .
N3 N 0.4928(3) 0.5650(2) 0.7674(10) 0.0396(16) Uani 1 1 d . .
O1 O 0.6620(3) 0.6262(2) 0.8595(8) 0.0409(14) Uani 1 1 d . .
O2 O 0.7410(3) 0.6767(2) 0.8769(9) 0.0484(16) Uani 1 1 d . .
O3 O 0.5505(3) 0.61728(18) 1.0936(8) 0.0398(13) Uani 1 1 d . .
O4 O 0.4891(3) 0.6363(2) 1.3292(8) 0.0438(15) Uani 1 1 d . .
O5 O 0.6103(3) 0.55262(19) 0.8680(9) 0.0434(15) Uani 1 1 d . .
O6 O 0.6038(3) 0.4793(2) 0.8485(9) 0.0522(17) Uani 1 1 d . .
O7 O 0.2656(6) 0.6726(4) 1.326(3) 0.183(9) Uani 1 1 d . .
O8 O 0.2399(4) 0.6022(4) 1.3641(17) 0.110(4) Uani 1 1 d D .
Ga1 Ga 0.56832(4) 0.61273(3) 0.82979(12) 0.0363(4) Uani 1 1 d . .
O1W O 0.5774(2) 0.61343(17) 0.5602(7) 0.0311(12) Uani 1 1 d D .
H1A H 0.6135(18) 0.604(2) 0.524(9) 0.047 Uiso 1 1 d D U
H1B H 0.557(3) 0.625(3) 0.469(7) 0.047 Uiso 1 1 d D U
O2W O 0.2693(4) 0.5248(3) 1.2706(18) 0.093(3) Uani 1 1 d D .
H2A H 0.257(6) 0.5515(16) 1.28(2) 0.140 Uiso 1 1 d D U
H2B H 0.308(3) 0.525(5) 1.23(2) 0.140 Uiso 1 1 d D U
O3W O 0.6902(3) 0.6034(2) 0.4171(9) 0.0506(16) Uani 1 1 d D .
H3A H 0.716(4) 0.625(2) 0.429(12) 0.076 Uiso 1 1 d D U
H3B H 0.699(5) 0.591(3) 0.314(8) 0.076 Uiso 1 1 d D U
O4W O 0.7174(3) 0.5535(2) 0.1083(9) 0.0447(15) Uani 1 1 d D .
H4A H 0.689(3) 0.554(3) 0.026(9) 0.067 Uiso 1 1 d D U
H4B H 0.752(2) 0.565(3) 0.067(11) 0.067 Uiso 1 1 d D U

loop_
_atom_site_aniso_label
_atom_site_aniso_U_11
_atom_site_aniso_U_22
_atom_site_aniso_U_33
_atom_site_aniso_U_23
_atom_site_aniso_U_13
_atom_site_aniso_U_12
C1 0.045(5) 0.038(5) 0.046(5) 0.011(4) 0.000(4) 0.004(4)
C2 0.043(5) 0.031(4) 0.040(5) 0.003(4) 0.006(4) -0.003(4)
C3 0.052(5) 0.040(5) 0.047(5) 0.000(4) -0.005(4) -0.007(4)
C4 0.064(6) 0.032(4) 0.058(6) 0.005(4) 0.004(5) -0.005(4)
C5 0.061(6) 0.038(5) 0.046(5) 0.002(4) -0.006(5) 0.006(4)
C6 0.047(5) 0.042(5) 0.040(5) 0.004(4) 0.003(4) 0.005(4)
C7 0.045(5) 0.044(6) 0.106(10) 0.018(6) -0.001(6) -0.001(4)
C8 0.049(5) 0.060(6) 0.047(6) 0.003(5) 0.004(5) -0.001(4)
C9 0.043(5) 0.023(4) 0.052(6) -0.002(4) 0.002(4) -0.001(3)
C10 0.043(5) 0.048(5) 0.049(5) 0.010(4) -0.004(4) -0.004(4)
C11 0.039(5) 0.058(6) 0.042(5) -0.004(4) 0.003(4) -0.013(4)
C12 0.044(5) 0.059(6) 0.055(6) 0.011(5) 0.003(4) -0.001(5)
C13 0.049(5) 0.072(7) 0.051(6) -0.010(5) 0.000(5) -0.024(5)
C14 0.041(5) 0.046(5) 0.040(5) -0.005(4) 0.008(4) -0.009(4)
C15 0.046(5) 0.037(4) 0.041(5) -0.002(4) 0.002(4) -0.010(4)
C16 0.052(5) 0.034(5) 0.038(5) -0.006(4) 0.004(4) -0.005(4)
C17 0.050(5) 0.081(8) 0.057(6) -0.008(6) -0.012(5) 0.010(5)
C18 0.043(6) 0.090(9) 0.088(9) -0.005(7) -0.001(6) 0.001(6)
C19 0.058(7) 0.083(10) 0.148(15) -0.011(10) 0.012(8) -0.011(7)
N1 0.040(4) 0.036(4) 0.042(4) 0.001(3) 0.002(3) -0.002(3)
N2 0.045(4) 0.055(5) 0.042(4) 0.001(4) -0.005(3) -0.006(3)
N3 0.038(4) 0.038(4) 0.043(4) -0.006(3) 0.002(3) -0.003(3)
O1 0.040(3) 0.040(3) 0.042(4) 0.010(3) -0.001(3) -0.005(3)
O2 0.042(3) 0.045(4) 0.058(4) 0.003(3) -0.006(3) -0.005(3)
O3 0.048(3) 0.037(3) 0.034(3) 0.006(3) -0.003(3) 0.002(3)
O4 0.049(4) 0.049(4) 0.034(3) -0.006(3) -0.002(3) 0.000(3)
O5 0.043(3) 0.039(3) 0.049(4) -0.002(3) -0.004(3) -0.001(3)
O6 0.058(4) 0.041(4) 0.057(4) -0.002(3) -0.001(3) -0.003(3)
O7 0.099(8) 0.070(7) 0.38(3) -0.056(10) 0.086(11) -0.005(6)
O8 0.068(6) 0.102(8) 0.160(11) -0.011(7) 0.028(6) -0.023(5)
Ga1 0.0378(6) 0.0342(6) 0.0371(5) 0.0025(4) -0.0010(4) -0.0016(4)
O1W 0.034(3) 0.032(3) 0.028(3) 0.008(2) 0.009(2) 0.000(2)
O2W 0.051(4) 0.057(5) 0.172(10) 0.005(6) 0.025(5) -0.003(4)
O3W 0.047(4) 0.064(4) 0.041(4) -0.008(3) 0.004(3) -0.011(3)
O4W 0.042(3) 0.047(4) 0.045(4) 0.002(3) -0.005(3) -0.001(3)

loop_
_atom_type_symbol
_atom_type_description
_atom_type_scat_dispersion_real
_atom_type_scat_dispersion_imag
_atom_type_scat_source
C C 0.0033 0.0016 'International Tables Vol C Tables 4.2.6.8 and 6.1.1.4'
H H 0.0000 0.0000 'International Tables Vol C Tables 4.2.6.8 and 6.1.1.4'
N N 0.0061 0.0033 'International Tables Vol C Tables 4.2.6.8 and 6.1.1.4'
O O 0.0106 0.0060 'International Tables Vol C Tables 4.2.6.8 and 6.1.1.4'
Ga Ga 0.2610 1.5380 'International Tables Vol C Tables 4.2.6.8 and 6.1.1.4'

loop_
_geom_angle_atom_site_label_1
_geom_angle_atom_site_label_2
_geom_angle_atom_site_label_3
_geom_angle
O2 C1 O1 125.6(8)
O2 C1 C2 120.4(8)
O1 C1 C2 114.0(7)
N1 C2 C3 124.0(8)
N1 C2 C1 114.2(7)
C3 C2 C1 121.8(8)
C4 C3 C2 115.2(8)
C4 C3 H3 122.4
C2 C3 H3 122.4
C5 C4 C3 121.0(9)
C5 C4 H4 119.5
C3 C4 H4 119.5
C4 C5 C6 119.3(9)
C4 C5 H5 120.4
C6 C5 H5 120.4
N1 C6 C5 120.3(8)
N1 C6 C7 118.5(8)
C5 C6 C7 121.1(8)
N2 C7 C6 110.7(8)
N2 C7 H7A 109.5
C6 C7 H7A 109.5
N2 C7 H7B 109.5
C6 C7 H7B 109.5
H7A C7 H7B 108.1
C9 C8 C17 115.2(9)
C9 C8 N2 110.4(7)
C17 C8 N2 116.4(8)
C9 C8 H8 104.4
C17 C8 H8 104.4
N2 C8 H8 104.4
O4 C9 O3 121.2(8)
O4 C9 C8 118.2(8)
O3 C9 C8 120.0(8)
N2 C10 C11 108.0(7)
N2 C10 H10A 110.1
C11 C10 H10A 110.1
N2 C10 H10B 110.1
C11 C10 H10B 110.1
H10A C10 H10B 108.4
N3 C11 C12 122.1(9)
N3 C11 C10 115.3(8)
C12 C11 C10 122.6(9)
C11 C12 C13 119.8(9)
C11 C12 H12 120.1
C13 C12 H12 120.1
C14 C13 C12 120.5(9)
C14 C13 H13 119.8
C12 C13 H13 119.8
C13 C14 C15 117.1(9)
C13 C14 H14 121.4
C15 C14 H14 121.4
N3 C15 C14 122.3(8)
N3 C15 C16 114.2(7)
C14 C15 C16 123.5(8)
O6 C16 O5 125.2(9)
O6 C16 C15 121.0(8)
O5 C16 C15 113.8(7)
C18 C17 C8 107.1(9)
C18 C17 H17A 110.3
C8 C17 H17A 110.3
C18 C17 H17B 110.3
C8 C17 H17B 110.3
H17A C17 H17B 108.6
C19 C18 C17 117.7(11)
C19 C18 H18A 107.9
C17 C18 H18A 107.9
C19 C18 H18B 107.9
C17 C18 H18B 107.9
H18A C18 H18B 107.2
O7 C19 O8 118.8(14)
O7 C19 C18 122.5(14)
O8 C19 C18 118.7(14)
C6 N1 C2 120.2(8)
C6 N1 Ga1 126.2(6)
C2 N1 Ga1 113.6(5)
C7 N2 C10 110.7(8)
C7 N2 C8 115.7(9)
C10 N2 C8 107.1(7)
C11 N3 C15 118.2(7)
C11 N3 Ga1 127.4(6)
C15 N3 Ga1 114.2(5)
C1 O1 Ga1 122.1(5)
C9 O3 Ga1 123.4(6)
C16 O5 Ga1 122.4(6)
O3 Ga1 O1W 172.8(2)
O3 Ga1 O1 93.8(2)
O1W Ga1 O1 90.6(2)
O3 Ga1 O5 90.7(2)
O1W Ga1 O5 95.9(2)
O1 Ga1 O5 75.5(2)
O3 Ga1 N3 96.4(3)
O1W Ga1 N3 82.6(2)
O1 Ga1 N3 149.1(3)
O5 Ga1 N3 75.2(2)
O3 Ga1 N1 86.0(2)
O1W Ga1 N1 89.5(2)
O1 Ga1 N1 76.1(2)
O5 Ga1 N1 151.1(2)
N3 Ga1 N1 133.7(3)
Ga1 O1W H1A 113(5)
Ga1 O1W H1B 137(5)
H1A O1W H1B 109(4)
H2A O2W H2B 108(4)
H3A O3W H3B 107(4)
H4A O4W H4B 109(4)

loop_
_geom_bond_atom_site_label_1
_geom_bond_atom_site_label_2
_geom_bond_distance
C1 O2 1.243(10)
C1 O1 1.281(11)
C1 C2 1.524(12)
C2 N1 1.325(11)
C2 C3 1.395(12)
C3 C4 1.390(14)
C3 H3 0.9500
C4 C5 1.354(14)
C4 H4 0.9500
C5 C6 1.413(13)
C5 H5 0.9500
C6 N1 1.303(11)
C6 C7 1.518(13)
C7 N2 1.435(12)
C7 H7A 0.9900
C7 H7B 0.9900
C8 C9 1.502(13)
C8 C17 1.532(14)
C8 N2 1.533(12)
C8 H8 1.0000
C9 O4 1.250(10)
C9 O3 1.278(10)
C10 N2 1.482(12)
C10 C11 1.513(14)
C10 H10A 0.9900
C10 H10B 0.9900
C11 N3 1.340(11)
C11 C12 1.367(14)
C12 C13 1.377(16)
C12 H12 0.9500
C13 C14 1.364(14)
C13 H13 0.9500
C14 C15 1.416(12)
C14 H14 0.9500
C15 N3 1.360(11)
C15 C16 1.495(12)
C16 O6 1.214(11)
C16 O5 1.292(10)
C17 C18 1.511(17)
C17 H17A 0.9900
C17 H17B 0.9900
C18 C19 1.452(17)
C18 H18A 0.9900
C18 H18B 0.9900
C19 O7 1.216(18)
C19 O8 1.352(17)
N1 Ga1 2.191(7)
N3 Ga1 2.180(7)
O1 Ga1 2.001(6)
O3 Ga1 1.942(6)
O5 Ga1 2.034(6)
Ga1 O1W 1.952(5)
O1W H1A 0.845(15)
O1W H1B 0.845(15)
O2W H2A 0.850(15)
O2W H2B 0.854(15)
O3W H3A 0.854(15)
O3W H3B 0.849(15)
O4W H4A 0.845(16)
O4W H4B 0.847(16)

loop_
_platon_squeeze_void_nr
_platon_squeeze_void_average_x
_platon_squeeze_void_average_y
_platon_squeeze_void_average_z
_platon_squeeze_void_volume
_platon_squeeze_void_count_electrons
_platon_squeeze_void_content
1 0.750 0.250 -0.016 118 43 ' '
2 0.250 0.750 -0.064 119 43 ' '
